data_4038816
loop_
_publ_author_name
'Pozharskii, Alexander F.'
'Dyablo, Olga V.'
'Pogosova, Olga G.'
'Ozeryanskii, Valery A.'
'Filarowski, Aleksander'
'Vasilikhina, Kseniya M.'
'Dzhangiryan, Narek A.'

_publ_section_title
;
 Modeling Biologically Important NH&#x00B7;&#x00B7;&#x00B7;\p Interactions
 Using <i>peri</i>-Disubstituted Naphthalenes.
;
_journal_issue 19
_journal_name_full 'The Journal of organic chemistry'
_journal_page_first 12468
_journal_page_last 12481
_journal_paper_doi 10.1021/acs.joc.0c01697
_journal_volume 85
_journal_year 2020
_chemical_formula_moiety 'C18 H18 N O +, B F4 -'
_chemical_formula_sum 'C18 H18 B F4 N O'
_chemical_formula_weight 351.14
_space_group_crystal_system triclinic
_space_group_IT_number 2
_space_group_name_Hall '-P 1'
_space_group_name_H-M_alt 'P -1'
_atom_sites_solution_hydrogens mixed
_atom_sites_solution_primary direct
_atom_sites_solution_secondary difmap
_audit_creation_method SHELXL-2014/6
_cell_angle_alpha 101.102(2)
_cell_angle_beta 91.828(2)
_cell_angle_gamma 103.786(2)
_cell_formula_units_Z 8
_cell_length_a 9.2376(7)
_cell_length_b 16.4663(13)
_cell_length_c 23.0599(18)
_cell_measurement_reflns_used 4274
_cell_measurement_temperature 120(2)
_cell_measurement_theta_max 24.88
_cell_measurement_theta_min 2.32
_cell_volume 3331.7(4)
_computing_cell_refinement 'SAINT (Bruker, 2009)'
_computing_data_collection 'APEX (Bruker, 2009)'
_computing_data_reduction 'SAINT (Bruker, 2009)'
_computing_molecular_graphics 'SHELXL-2014/6 (Sheldrick, 2014)'
_computing_publication_material 'SHELXL-2014/6 (Sheldrick, 2014) and PLATON (Spek, 2009)'
_computing_structure_refinement 'SHELXL-2014/6 (Sheldrick, 2014)'
_computing_structure_solution 'SHELXL-2014/6 (Sheldrick, 2014)'
_diffrn_ambient_temperature 120(2)
_diffrn_measured_fraction_theta_full 0.999
_diffrn_measured_fraction_theta_max 0.997
_diffrn_measurement_device_type 'Bruker APEX-II CCD'
_diffrn_measurement_method '\f and \w scans'
_diffrn_radiation_type MoK\a
_diffrn_radiation_wavelength 0.71073
_diffrn_reflns_av_R_equivalents 0.0641
_diffrn_reflns_av_unetI/netI 0.0928
_diffrn_reflns_Laue_measured_fraction_full 0.999
_diffrn_reflns_Laue_measured_fraction_max 0.997
_diffrn_reflns_limit_h_max 11
_diffrn_reflns_limit_h_min -11
_diffrn_reflns_limit_k_max 20
_diffrn_reflns_limit_k_min -20
_diffrn_reflns_limit_l_max 28
_diffrn_reflns_limit_l_min -28
_diffrn_reflns_number 32663
_diffrn_reflns_point_group_measured_fraction_full 0.999
_diffrn_reflns_point_group_measured_fraction_max 0.997
_diffrn_reflns_theta_full 25.242
_diffrn_reflns_theta_max 26.175
_diffrn_reflns_theta_min 1.423
_diffrn_source 'sealed tube'
_exptl_absorpt_coefficient_mu 0.116
_exptl_absorpt_correction_type none
_exptl_crystal_colour colorless
_exptl_crystal_density_diffrn 1.400
_exptl_crystal_description needle
_exptl_crystal_F_000 1456
_exptl_crystal_size_max 0.12
_exptl_crystal_size_mid 0.01
_exptl_crystal_size_min 0.01
_refine_diff_density_max 0.581
_refine_diff_density_min -0.348
_refine_diff_density_rms 0.059
_refine_ls_extinction_method none
_refine_ls_goodness_of_fit_ref 0.957
_refine_ls_hydrogen_treatment mixed
_refine_ls_matrix_type full
_refine_ls_number_parameters 965
_refine_ls_number_reflns 13319
_refine_ls_number_restraints 0
_refine_ls_restrained_S_all 0.957
_refine_ls_R_factor_all 0.1314
_refine_ls_R_factor_gt 0.0578
_refine_ls_shift/su_max 0.000
_refine_ls_shift/su_mean 0.000
_refine_ls_structure_factor_coef Fsqd
_refine_ls_weighting_details 'w=1/[\s^2^(Fo^2^)+(0.0825P)^2^] where P=(Fo^2^+2Fc^2^)/3'
_refine_ls_weighting_scheme calc
_refine_ls_wR_factor_gt 0.1348
_refine_ls_wR_factor_ref 0.1662
_reflns_Friedel_coverage 0.000
_reflns_number_gt 6975
_reflns_number_total 13319
_reflns_threshold_expression 'I > 2\s(I)'
_cod_data_source_file jo0c01697_si_001.cif
_cod_data_source_block Struct-3
_cod_depositor_comments 'Adding full bibliography for 4038815--4038822.cif.'
_cod_database_code 4038816
_shelx_space_group_comment
;
The symmetry employed for this shelxl refinement is uniquely defined
by the following loop, which should always be used as a source of
symmetry information in preference to the above space-group names.
They are only intended as comments.
;
_shelxl_version_number 2014/6

loop_
_space_group_symop_operation_xyz
'x, y, z'
'-x, -y, -z'

loop_
_atom_site_label
_atom_site_type_symbol
_atom_site_fract_x
_atom_site_fract_y
_atom_site_fract_z
_atom_site_U_iso_or_equiv
_atom_site_adp_type
_atom_site_occupancy
_atom_site_site_symmetry_order
_atom_site_calc_flag
_atom_site_refinement_flags_posn
_atom_site_refinement_flags_adp
_atom_site_refinement_flags_occupancy
_atom_site_disorder_assembly
_atom_site_disorder_group
B1 B 0.3626(4) 0.6001(2) 0.50348(16) 0.0275(8) Uani 1 1 d . . . . .
B1' B 0.7696(5) 0.8544(3) 0.21122(18) 0.0371(9) Uani 1 1 d . . . . .
B1" B 0.1260(4) 0.3833(3) -0.00422(17) 0.0330(9) Uani 1 1 d . . . . .
B1D B 0.9498(5) 0.1526(3) 0.29322(17) 0.0378(10) Uani 1 1 d . . . . .
F1 F 0.3810(2) 0.53185(12) 0.46049(9) 0.0491(5) Uani 1 1 d . . . . .
F2 F 0.2321(2) 0.57415(14) 0.52857(9) 0.0516(6) Uani 1 1 d . . . . .
F3 F 0.3606(2) 0.66642(12) 0.47448(9) 0.0530(6) Uani 1 1 d . . . . .
F4 F 0.4843(2) 0.62509(13) 0.54503(8) 0.0484(5) Uani 1 1 d . . . . .
F1' F 0.6615(2) 0.79800(13) 0.17032(10) 0.0587(6) Uani 1 1 d . . . . .
F2' F 0.9060(2) 0.86980(16) 0.18871(9) 0.0609(6) Uani 1 1 d . . . . .
F3' F 0.7782(3) 0.82083(14) 0.26154(9) 0.0644(6) Uani 1 1 d . . . . .
F4' F 0.7198(3) 0.93067(14) 0.22448(12) 0.0716(7) Uani 1 1 d . . . . .
F1" F 0.0859(2) 0.34123(15) 0.04091(9) 0.0591(6) Uani 1 1 d . . . . .
F1D F 0.9503(3) 0.16759(14) 0.23693(9) 0.0663(7) Uani 1 1 d . . . . .
F2" F 0.0056(6) 0.3974(4) -0.0363(3) 0.0501(12) Uani 0.75 1 d . . P A 1
F3" F 0.1915(3) 0.32836(19) -0.04311(11) 0.0538(8) Uani 0.75 1 d . . P A 1
F4" F 0.2271(4) 0.45643(18) 0.0154(2) 0.0827(13) Uani 0.75 1 d . . P A 1
F2A F -0.006(2) 0.3711(10) -0.0361(9) 0.039(4) Uiso 0.25 1 d . . P A 2
F3A F 0.2554(13) 0.4163(9) -0.0241(5) 0.078(3) Uiso 0.25 1 d . . P A 2
F4A F 0.1336(14) 0.4712(7) 0.0375(5) 0.079(3) Uiso 0.25 1 d . . P A 2
F2D F 0.9953(5) 0.0782(2) 0.29503(18) 0.0573(11) Uani 0.75 1 d . . P B 3
F3D F 1.0543(3) 0.22248(16) 0.32902(12) 0.0510(7) Uani 0.75 1 d . . P B 3
F4D F 0.8135(3) 0.1489(3) 0.31472(13) 0.0645(9) Uani 0.75 1 d . . P B 3
F2B F 1.0316(12) 0.1068(6) 0.3069(5) 0.031(3) Uiso 0.25 1 d . . P B 4
F3B F 0.9376(18) 0.2183(9) 0.3363(6) 0.102(4) Uiso 0.25 1 d . . P B 4
F4B F 0.7864(14) 0.0893(8) 0.2916(5) 0.084(4) Uiso 0.25 1 d . . P B 4
O1 O 0.5805(3) 1.09335(17) 0.77673(9) 0.0446(6) Uani 1 1 d . . . . .
N1 N 0.6150(3) 0.88578(16) 0.57235(11) 0.0235(6) Uani 1 1 d . . . . .
C1 C 0.7587(3) 0.97639(18) 0.50543(12) 0.0207(6) Uani 1 1 d . . . . .
C2 C 0.6793(3) 0.89485(18) 0.51511(12) 0.0228(7) Uani 1 1 d . . . . .
C3 C 0.6573(3) 0.82104(19) 0.47274(13) 0.0255(7) Uani 1 1 d . . . . .
H3A H 0.6056 0.7682 0.4815 0.031 Uiso 1 1 calc R U . . .
C4 C 0.7107(3) 0.8232(2) 0.41673(13) 0.0290(7) Uani 1 1 d . . . . .
H4A H 0.6937 0.7721 0.3874 0.035 Uiso 1 1 calc R U . . .
C5 C 0.7868(3) 0.89862(19) 0.40453(13) 0.0256(7) Uani 1 1 d . . . . .
H5A H 0.8226 0.8998 0.3665 0.031 Uiso 1 1 calc R U . . .
C6 C 0.8138(3) 0.97603(18) 0.44800(13) 0.0235(7) Uani 1 1 d . . . . .
C7 C 0.8946(3) 1.05319(19) 0.43381(13) 0.0278(7) Uani 1 1 d . . . . .
H7A H 0.9267 1.0530 0.3951 0.033 Uiso 1 1 calc R U . . .
C8 C 0.9270(4) 1.1277(2) 0.47495(14) 0.0318(7) Uani 1 1 d . . . . .
H8A H 0.9849 1.1788 0.4656 0.038 Uiso 1 1 calc R U . . .
C9 C 0.8736(3) 1.12815(19) 0.53147(14) 0.0290(7) Uani 1 1 d . . . . .
H9A H 0.8967 1.1805 0.5598 0.035 Uiso 1 1 calc R U . . .
C10 C 0.7894(3) 1.05620(17) 0.54746(12) 0.0215(6) Uani 1 1 d . . . . .
C11 C 0.7351(3) 1.06705(18) 0.60816(13) 0.0235(7) Uani 1 1 d . . . . .
C12 C 0.8228(3) 1.06510(18) 0.65798(13) 0.0269(7) Uani 1 1 d . . . . .
H12A H 0.9203 1.0567 0.6532 0.032 Uiso 1 1 calc R U . . .
C13 C 0.7727(3) 1.0749(2) 0.71389(13) 0.0291(7) Uani 1 1 d . . . . .
H13A H 0.8350 1.0739 0.7472 0.035 Uiso 1 1 calc R U . . .
C14 C 0.6291(4) 1.0864(2) 0.72073(13) 0.0311(7) Uani 1 1 d . . . . .
C15 C 0.5404(4) 1.0911(2) 0.67251(13) 0.0338(8) Uani 1 1 d . . . . .
H15A H 0.4438 1.1008 0.6777 0.041 Uiso 1 1 calc R U . . .
C16 C 0.5934(3) 1.08157(19) 0.61687(13) 0.0298(7) Uani 1 1 d . . . . .
H16A H 0.5325 1.0850 0.5839 0.036 Uiso 1 1 calc R U . . .
C17 C 0.4465(3) 0.8605(2) 0.56581(14) 0.0357(8) Uani 1 1 d . . . . .
H17A H 0.4097 0.9007 0.5466 0.054 Uiso 1 1 calc R U . . .
H17B H 0.4084 0.8617 0.6051 0.054 Uiso 1 1 calc R U . . .
H17C H 0.4119 0.8027 0.5415 0.054 Uiso 1 1 calc R U . . .
C18 C 0.6795(4) 0.82859(19) 0.60365(13) 0.0326(8) Uani 1 1 d . . . . .
H18A H 0.7885 0.8498 0.6093 0.049 Uiso 1 1 calc R U . . .
H18B H 0.6532 0.7703 0.5797 0.049 Uiso 1 1 calc R U . . .
H18C H 0.6386 0.8284 0.6423 0.049 Uiso 1 1 calc R U . . .
O1' O 0.5227(3) 1.12181(17) 0.28347(10) 0.0450(6) Uani 1 1 d . . . . .
N1' N 0.2941(3) 0.89415(17) 0.07807(11) 0.0238(6) Uani 1 1 d . . . . .
C1' C 0.2271(3) 0.98182(18) 0.00724(12) 0.0224(6) Uani 1 1 d . . . . .
C2' C 0.2375(3) 0.90174(18) 0.01853(12) 0.0230(7) Uani 1 1 d . . . . .
C3' C 0.1949(3) 0.82722(19) -0.02297(13) 0.0290(7) Uani 1 1 d . . . . .
H3'A H 0.2006 0.7749 -0.0125 0.035 Uiso 1 1 calc R U . . .
C4' C 0.1431(3) 0.8272(2) -0.08057(14) 0.0336(8) Uani 1 1 d . . . . .
H4'A H 0.1160 0.7755 -0.1096 0.040 Uiso 1 1 calc R U . . .
C5' C 0.1320(3) 0.9021(2) -0.09451(14) 0.0316(8) Uani 1 1 d . . . . .
H5'A H 0.0979 0.9022 -0.1338 0.038 Uiso 1 1 calc R U . . .
C6' C 0.1700(3) 0.9803(2) -0.05208(13) 0.0286(7) Uani 1 1 d . . . . .
C7' C 0.1528(3) 1.0560(2) -0.06825(15) 0.0359(8) Uani 1 1 d . . . . .
H7'A H 0.1185 1.0545 -0.1078 0.043 Uiso 1 1 calc R U . . .
C8' C 0.1848(4) 1.1312(2) -0.02794(16) 0.0387(9) Uani 1 1 d . . . . .
H8'A H 0.1701 1.1815 -0.0389 0.046 Uiso 1 1 calc R U . . .
C9' C 0.2397(4) 1.1337(2) 0.03007(15) 0.0363(8) Uani 1 1 d . . . . .
H9'A H 0.2605 1.1866 0.0578 0.044 Uiso 1 1 calc R U . . .
C10' C 0.2648(3) 1.06301(18) 0.04864(13) 0.0247(7) Uani 1 1 d . . . . .
C11' C 0.3328(3) 1.07675(17) 0.11037(13) 0.0246(7) Uani 1 1 d . . . . .
C12' C 0.4869(3) 1.08972(19) 0.12151(13) 0.0282(7) Uani 1 1 d . . . . .
H12B H 0.5481 1.0881 0.0892 0.034 Uiso 1 1 calc R U . . .
C13' C 0.5524(3) 1.1049(2) 0.17863(13) 0.0309(7) Uani 1 1 d . . . . .
H13B H 0.6575 1.1137 0.1853 0.037 Uiso 1 1 calc R U . . .
C14' C 0.4638(4) 1.1071(2) 0.22597(14) 0.0319(8) Uani 1 1 d . . . . .
C15' C 0.3104(3) 1.0956(2) 0.21617(14) 0.0306(7) Uani 1 1 d . . . . .
H15B H 0.2499 1.0982 0.2487 0.037 Uiso 1 1 calc R U . . .
C16' C 0.2463(3) 1.08057(18) 0.15898(14) 0.0290(7) Uani 1 1 d . . . . .
H16B H 0.1413 1.0726 0.1525 0.035 Uiso 1 1 calc R U . . .
C17' C 0.4394(3) 0.8671(2) 0.07555(14) 0.0303(7) Uani 1 1 d . . . . .
H17D H 0.5112 0.9053 0.0564 0.045 Uiso 1 1 calc R U . . .
H17E H 0.4212 0.8084 0.0528 0.045 Uiso 1 1 calc R U . . .
H17F H 0.4799 0.8700 0.1159 0.045 Uiso 1 1 calc R U . . .
C18' C 0.1785(3) 0.83755(19) 0.10731(13) 0.0305(7) Uani 1 1 d . . . . .
H18D H 0.0894 0.8600 0.1111 0.046 Uiso 1 1 calc R U . . .
H18E H 0.2197 0.8364 0.1467 0.046 Uiso 1 1 calc R U . . .
H18F H 0.1514 0.7795 0.0831 0.046 Uiso 1 1 calc R U . . .
O1" O 0.2905(2) 0.64973(13) 0.02448(9) 0.0285(5) Uani 1 1 d . . . . .
N1" N 0.4165(3) 0.43578(16) -0.15589(11) 0.0233(6) Uani 1 1 d . . . . .
C1" C 0.5224(3) 0.51784(18) -0.23379(12) 0.0208(6) Uani 1 1 d . . . . .
C2" C 0.4858(3) 0.43938(19) -0.21316(12) 0.0222(7) Uani 1 1 d . . . . .
C3" C 0.5061(3) 0.36413(19) -0.24464(13) 0.0270(7) Uani 1 1 d . . . . .
H3"A H 0.4805 0.3138 -0.2289 0.032 Uiso 1 1 calc R U . . .
C4" C 0.5644(3) 0.3613(2) -0.29983(14) 0.0309(7) Uani 1 1 d . . . . .
H4"A H 0.5796 0.3091 -0.3214 0.037 Uiso 1 1 calc R U . . .
C5" C 0.5995(3) 0.4326(2) -0.32269(14) 0.0310(8) Uani 1 1 d . . . . .
H5"A H 0.6380 0.4297 -0.3605 0.037 Uiso 1 1 calc R U . . .
C6" C 0.5797(3) 0.51187(19) -0.29110(13) 0.0244(7) Uani 1 1 d . . . . .
C7" C 0.6185(3) 0.5860(2) -0.31564(14) 0.0319(8) Uani 1 1 d . . . . .
H7"A H 0.6512 0.5814 -0.3545 0.038 Uiso 1 1 calc R U . . .
C8" C 0.6097(4) 0.6632(2) -0.28476(15) 0.0356(8) Uani 1 1 d . . . . .
H8"A H 0.6397 0.7125 -0.3013 0.043 Uiso 1 1 calc R U . . .
C9" C 0.5564(3) 0.6699(2) -0.22830(14) 0.0291(7) Uani 1 1 d . . . . .
H9"A H 0.5520 0.7246 -0.2069 0.035 Uiso 1 1 calc R U . . .
C10" C 0.5103(3) 0.60021(18) -0.20265(12) 0.0224(7) Uani 1 1 d . . . . .
C11" C 0.4503(3) 0.61505(17) -0.14300(12) 0.0222(6) Uani 1 1 d . . . . .
C12" C 0.5470(3) 0.64122(17) -0.09154(12) 0.0238(7) Uani 1 1 d . . . . .
H12C H 0.6519 0.6513 -0.0944 0.029 Uiso 1 1 calc R U . . .
C13" C 0.4917(3) 0.65266(18) -0.03625(13) 0.0253(7) Uani 1 1 d . . . . .
H13C H 0.5588 0.6711 -0.0015 0.030 Uiso 1 1 calc R U . . .
C14" C 0.3389(3) 0.63740(17) -0.03130(12) 0.0229(7) Uani 1 1 d . . . . .
C15" C 0.2412(3) 0.61337(18) -0.08207(13) 0.0256(7) Uani 1 1 d . . . . .
H15C H 0.1365 0.6040 -0.0790 0.031 Uiso 1 1 calc R U . . .
C16" C 0.2971(3) 0.60316(18) -0.13727(13) 0.0252(7) Uani 1 1 d . . . . .
H16C H 0.2300 0.5878 -0.1719 0.030 Uiso 1 1 calc R U . . .
C17" C 0.5021(3) 0.4053(2) -0.11178(13) 0.0308(7) Uani 1 1 d . . . . .
H17G H 0.6056 0.4400 -0.1055 0.046 Uiso 1 1 calc R U . . .
H17H H 0.5014 0.3453 -0.1269 0.046 Uiso 1 1 calc R U . . .
H17I H 0.4554 0.4105 -0.0741 0.046 Uiso 1 1 calc R U . . .
C18" C 0.2552(3) 0.3879(2) -0.16587(14) 0.0297(7) Uani 1 1 d . . . . .
H18G H 0.2031 0.4118 -0.1935 0.045 Uiso 1 1 calc R U . . .
H18H H 0.2093 0.3930 -0.1280 0.045 Uiso 1 1 calc R U . . .
H18I H 0.2477 0.3275 -0.1826 0.045 Uiso 1 1 calc R U . . .
O1D O 1.2160(3) 0.35929(14) -0.52758(9) 0.0305(5) Uani 1 1 d . . . . .
N1D N 1.0727(3) 0.55967(16) -0.33930(10) 0.0212(5) Uani 1 1 d . . . . .
C1D C 0.9749(3) 0.46602(18) -0.26629(12) 0.0213(6) Uani 1 1 d . . . . .
C2D C 1.0050(3) 0.54751(18) -0.28296(12) 0.0212(6) Uani 1 1 d . . . . .
C3D C 0.9744(3) 0.6181(2) -0.24819(13) 0.0278(7) Uani 1 1 d . . . . .
H3DA H 0.9936 0.6705 -0.2614 0.033 Uiso 1 1 calc R U . . .
C4D C 0.9153(3) 0.6136(2) -0.19351(13) 0.0298(7) Uani 1 1 d . . . . .
H4DA H 0.8945 0.6628 -0.1697 0.036 Uiso 1 1 calc R U . . .
C5D C 0.8876(3) 0.5388(2) -0.17452(13) 0.0301(8) Uani 1 1 d . . . . .
H5DA H 0.8500 0.5365 -0.1368 0.036 Uiso 1 1 calc R U . . .
C6D C 0.9138(3) 0.4636(2) -0.20982(12) 0.0256(7) Uani 1 1 d . . . . .
C7D C 0.8801(3) 0.3862(2) -0.18947(14) 0.0326(8) Uani 1 1 d . . . . .
H7DA H 0.8425 0.3854 -0.1517 0.039 Uiso 1 1 calc R U . . .
C8D C 0.9003(4) 0.3130(2) -0.22286(14) 0.0366(8) Uani 1 1 d . . . . .
H8DA H 0.8756 0.2612 -0.2088 0.044 Uiso 1 1 calc R U . . .
C9D C 0.9581(3) 0.3143(2) -0.27837(14) 0.0310(7) Uani 1 1 d . . . . .
H9DA H 0.9703 0.2624 -0.3016 0.037 Uiso 1 1 calc R U . . .
C10D C 0.9977(3) 0.38790(18) -0.30040(12) 0.0222(7) Uani 1 1 d . . . . .
C11D C 1.0584(3) 0.38090(17) -0.35978(12) 0.0215(6) Uani 1 1 d . . . . .
C12D C 1.2117(3) 0.39823(18) -0.36577(13) 0.0246(7) Uani 1 1 d . . . . .
H12D H 1.2792 0.4141 -0.3312 0.030 Uiso 1 1 calc R U . . .
C13D C 1.2681(3) 0.39284(18) -0.42118(13) 0.0259(7) Uani 1 1 d . . . . .
H13D H 1.3729 0.4058 -0.4245 0.031 Uiso 1 1 calc R U . . .
C14D C 1.1685(3) 0.36818(17) -0.47177(12) 0.0225(7) Uani 1 1 d . . . . .
C15D C 1.0162(3) 0.34998(17) -0.46669(12) 0.0231(7) Uani 1 1 d . . . . .
H15D H 0.9488 0.3330 -0.5013 0.028 Uiso 1 1 calc R U . . .
C16D C 0.9619(3) 0.35637(17) -0.41157(12) 0.0224(7) Uani 1 1 d . . . . .
H16D H 0.8569 0.3439 -0.4086 0.027 Uiso 1 1 calc R U . . .
C17D C 1.2211(3) 0.6244(2) -0.32893(15) 0.0381(8) Uani 1 1 d . . . . .
H17J H 1.2849 0.6107 -0.2994 0.057 Uiso 1 1 calc R U . . .
H17K H 1.2057 0.6815 -0.3145 0.057 Uiso 1 1 calc R U . . .
H17L H 1.2694 0.6233 -0.3662 0.057 Uiso 1 1 calc R U . . .
C18D C 0.9699(3) 0.5782(2) -0.38385(12) 0.0276(7) Uani 1 1 d . . . . .
H18J H 0.8764 0.5332 -0.3911 0.041 Uiso 1 1 calc R U . . .
H18K H 1.0178 0.5800 -0.4210 0.041 Uiso 1 1 calc R U . . .
H18L H 0.9482 0.6335 -0.3686 0.041 Uiso 1 1 calc R U . . .
H1 H 0.645(4) 0.941(2) 0.5950(14) 0.037(9) Uiso 1 1 d . . . . .
H2 H 0.476(4) 1.086(2) 0.7796(16) 0.055(11) Uiso 1 1 d . . . . .
H1' H 0.314(4) 0.948(2) 0.1012(16) 0.053(11) Uiso 1 1 d . . . . .
H2' H 0.633(6) 1.135(3) 0.293(2) 0.097(16) Uiso 1 1 d . . . . .
H1" H 0.411(3) 0.4911(18) -0.1382(12) 0.016(7) Uiso 1 1 d . . . . .
H2" H 0.182(5) 0.620(2) 0.0226(16) 0.064(12) Uiso 1 1 d . . . . .
H1D H 1.090(3) 0.5114(19) -0.3552(13) 0.023(8) Uiso 1 1 d . . . . .
H2D H 1.316(4) 0.384(2) -0.5277(15) 0.050(11) Uiso 1 1 d . . . . .

loop_
_atom_site_aniso_label
_atom_site_aniso_U_11
_atom_site_aniso_U_22
_atom_site_aniso_U_33
_atom_site_aniso_U_23
_atom_site_aniso_U_13
_atom_site_aniso_U_12
B1 0.0192(18) 0.037(2) 0.026(2) 0.0044(17) 0.0019(15) 0.0095(16)
B1' 0.044(2) 0.033(2) 0.035(2) 0.0037(18) 0.0092(19) 0.0127(19)
B1" 0.0199(19) 0.048(2) 0.030(2) 0.0104(19) 0.0005(16) 0.0037(17)
B1D 0.049(3) 0.037(2) 0.027(2) 0.0016(18) -0.0031(19) 0.014(2)
F1 0.0520(13) 0.0454(12) 0.0441(12) -0.0013(10) 0.0104(10) 0.0085(10)
F2 0.0342(11) 0.0755(15) 0.0519(13) 0.0208(11) 0.0165(10) 0.0187(10)
F3 0.0441(12) 0.0431(12) 0.0710(15) 0.0240(11) -0.0119(11) 0.0020(10)
F4 0.0387(12) 0.0632(14) 0.0397(12) 0.0015(10) -0.0115(9) 0.0147(10)
F1' 0.0601(14) 0.0434(12) 0.0691(15) 0.0107(11) -0.0156(12) 0.0095(11)
F2' 0.0415(13) 0.1060(19) 0.0507(13) 0.0318(13) 0.0193(11) 0.0338(12)
F3' 0.0885(18) 0.0687(15) 0.0343(12) 0.0157(11) 0.0077(12) 0.0120(13)
F4' 0.0593(15) 0.0476(14) 0.105(2) 0.0031(13) 0.0168(14) 0.0167(12)
F1" 0.0565(14) 0.0835(17) 0.0439(13) 0.0243(12) 0.0095(11) 0.0203(12)
F1D 0.0934(19) 0.0669(15) 0.0351(12) 0.0181(11) -0.0082(12) 0.0089(13)
F2" 0.030(2) 0.075(4) 0.053(2) 0.030(3) 0.0004(14) 0.015(3)
F3" 0.082(2) 0.074(2) 0.0301(14) 0.0204(14) 0.0340(14) 0.0560(18)
F4" 0.070(2) 0.0238(16) 0.137(4) 0.008(2) -0.048(3) -0.0075(16)
F2D 0.083(3) 0.026(2) 0.065(3) 0.0062(19) 0.019(2) 0.018(2)
F3D 0.058(2) 0.0395(16) 0.0454(17) -0.0021(13) -0.0202(15) 0.0041(14)
F4D 0.0292(16) 0.112(3) 0.0538(19) 0.001(2) 0.0036(14) 0.0334(18)
O1 0.0387(15) 0.0783(19) 0.0234(13) 0.0072(12) 0.0063(11) 0.0297(14)
N1 0.0244(14) 0.0246(14) 0.0211(14) 0.0052(12) 0.0007(11) 0.0054(11)
C1 0.0215(15) 0.0245(16) 0.0178(15) 0.0047(12) 0.0002(12) 0.0091(13)
C2 0.0255(16) 0.0244(16) 0.0197(16) 0.0052(13) 0.0018(13) 0.0084(13)
C3 0.0246(16) 0.0228(16) 0.0273(17) 0.0036(13) -0.0010(13) 0.0040(13)
C4 0.0321(18) 0.0303(18) 0.0217(17) -0.0025(14) -0.0021(14) 0.0089(14)
C5 0.0223(16) 0.0332(18) 0.0213(16) 0.0035(14) 0.0015(13) 0.0087(14)
C6 0.0193(15) 0.0300(17) 0.0244(16) 0.0073(13) 0.0011(13) 0.0110(13)
C7 0.0267(17) 0.0368(19) 0.0259(17) 0.0132(15) 0.0091(14) 0.0137(14)
C8 0.0318(18) 0.0284(18) 0.0379(19) 0.0114(15) 0.0093(15) 0.0082(14)
C9 0.0299(17) 0.0239(17) 0.0330(18) 0.0031(14) 0.0037(14) 0.0081(14)
C10 0.0215(15) 0.0217(15) 0.0225(16) 0.0051(13) -0.0013(12) 0.0076(12)
C11 0.0269(16) 0.0190(15) 0.0249(16) 0.0026(13) 0.0022(13) 0.0075(13)
C12 0.0225(16) 0.0294(17) 0.0288(17) 0.0045(14) 0.0000(14) 0.0080(13)
C13 0.0289(17) 0.0375(19) 0.0225(17) 0.0051(14) -0.0025(14) 0.0128(14)
C14 0.0339(18) 0.0397(19) 0.0223(17) 0.0044(14) 0.0027(14) 0.0158(15)
C15 0.0296(18) 0.049(2) 0.0280(18) 0.0077(16) 0.0015(15) 0.0206(16)
C16 0.0304(18) 0.0366(19) 0.0258(17) 0.0047(14) -0.0002(14) 0.0168(15)
C17 0.0240(17) 0.049(2) 0.0320(19) 0.0081(16) 0.0040(15) 0.0057(15)
C18 0.049(2) 0.0297(18) 0.0261(17) 0.0122(14) 0.0059(15) 0.0179(16)
O1' 0.0358(15) 0.0757(18) 0.0231(13) 0.0051(12) 0.0018(11) 0.0173(13)
N1' 0.0255(14) 0.0254(14) 0.0222(14) 0.0048(12) 0.0018(11) 0.0099(11)
C1' 0.0135(14) 0.0306(17) 0.0248(16) 0.0080(13) 0.0024(12) 0.0066(12)
C2' 0.0211(15) 0.0300(17) 0.0200(16) 0.0072(13) 0.0042(12) 0.0082(13)
C3' 0.0274(17) 0.0289(17) 0.0309(18) 0.0020(15) 0.0016(14) 0.0108(14)
C4' 0.0289(18) 0.041(2) 0.0276(18) -0.0050(15) -0.0005(14) 0.0109(15)
C5' 0.0200(16) 0.055(2) 0.0207(17) 0.0055(16) 0.0037(13) 0.0123(15)
C6' 0.0141(15) 0.043(2) 0.0316(18) 0.0127(15) 0.0057(13) 0.0084(14)
C7' 0.0211(17) 0.055(2) 0.036(2) 0.0259(18) 0.0002(15) 0.0064(16)
C8' 0.0283(18) 0.037(2) 0.056(2) 0.0244(19) -0.0021(17) 0.0073(15)
C9' 0.0298(18) 0.0273(18) 0.049(2) 0.0063(16) -0.0011(16) 0.0036(14)
C10' 0.0157(15) 0.0260(16) 0.0344(18) 0.0091(14) 0.0038(13) 0.0067(13)
C11' 0.0242(16) 0.0198(16) 0.0298(17) 0.0053(13) 0.0020(14) 0.0057(13)
C12' 0.0243(17) 0.0311(18) 0.0292(18) 0.0043(14) 0.0065(14) 0.0077(14)
C13' 0.0195(16) 0.042(2) 0.0301(18) 0.0039(15) 0.0009(14) 0.0085(14)
C14' 0.0305(18) 0.0389(19) 0.0279(18) 0.0054(15) 0.0019(15) 0.0127(15)
C15' 0.0281(17) 0.0364(19) 0.0297(18) 0.0049(15) 0.0099(14) 0.0129(14)
C16' 0.0224(16) 0.0273(17) 0.038(2) 0.0046(14) 0.0037(14) 0.0083(13)
C17' 0.0265(17) 0.0387(19) 0.0290(18) 0.0059(15) 0.0004(14) 0.0157(15)
C18' 0.0327(18) 0.0315(18) 0.0280(18) 0.0110(14) 0.0073(14) 0.0047(14)
O1" 0.0303(13) 0.0331(12) 0.0223(12) 0.0028(9) 0.0034(10) 0.0105(10)
N1" 0.0228(13) 0.0248(14) 0.0245(14) 0.0076(12) 0.0034(11) 0.0077(11)
C1" 0.0134(14) 0.0295(17) 0.0212(16) 0.0095(13) -0.0003(12) 0.0055(12)
C2" 0.0170(15) 0.0310(17) 0.0186(15) 0.0049(13) 0.0008(12) 0.0065(13)
C3" 0.0234(16) 0.0266(17) 0.0298(18) 0.0042(14) 0.0003(14) 0.0055(13)
C4" 0.0241(17) 0.0355(19) 0.0301(18) -0.0042(15) -0.0029(14) 0.0110(14)
C5" 0.0155(15) 0.053(2) 0.0223(17) 0.0009(16) -0.0015(13) 0.0090(14)
C6" 0.0136(14) 0.0362(18) 0.0231(16) 0.0059(14) -0.0012(12) 0.0058(13)
C7" 0.0195(16) 0.055(2) 0.0270(17) 0.0187(17) 0.0050(14) 0.0119(15)
C8" 0.0307(18) 0.044(2) 0.042(2) 0.0274(17) 0.0077(16) 0.0129(16)
C9" 0.0266(17) 0.0294(17) 0.0354(19) 0.0140(15) 0.0051(14) 0.0086(14)
C10" 0.0192(15) 0.0263(16) 0.0236(16) 0.0063(13) -0.0003(13) 0.0087(13)
C11" 0.0219(16) 0.0216(15) 0.0241(16) 0.0061(13) 0.0011(13) 0.0067(12)
C12" 0.0199(15) 0.0224(16) 0.0292(17) 0.0070(13) -0.0004(13) 0.0043(12)
C13" 0.0269(17) 0.0255(16) 0.0227(16) 0.0046(13) -0.0031(13) 0.0061(13)
C14" 0.0277(17) 0.0209(15) 0.0212(16) 0.0044(13) 0.0026(13) 0.0081(13)
C15" 0.0203(15) 0.0314(17) 0.0270(17) 0.0036(14) 0.0036(13) 0.0119(13)
C16" 0.0231(16) 0.0313(17) 0.0230(16) 0.0034(13) -0.0036(13) 0.0129(13)
C17" 0.0281(17) 0.0397(19) 0.0288(17) 0.0165(15) -0.0004(14) 0.0093(14)
C18" 0.0208(16) 0.0380(19) 0.0316(18) 0.0133(15) 0.0026(14) 0.0048(14)
O1D 0.0335(13) 0.0371(13) 0.0231(12) 0.0061(10) 0.0049(10) 0.0128(11)
N1D 0.0202(13) 0.0213(14) 0.0230(14) 0.0040(11) 0.0016(11) 0.0074(11)
C1D 0.0144(14) 0.0285(17) 0.0208(16) 0.0047(13) -0.0013(12) 0.0059(12)
C2D 0.0157(14) 0.0290(17) 0.0188(15) 0.0043(13) -0.0002(12) 0.0060(12)
C3D 0.0201(16) 0.0313(18) 0.0315(18) 0.0039(14) -0.0031(14) 0.0080(13)
C4D 0.0194(16) 0.040(2) 0.0259(17) -0.0046(15) -0.0003(13) 0.0087(14)
C5D 0.0176(16) 0.049(2) 0.0204(16) -0.0003(15) -0.0010(13) 0.0076(15)
C6D 0.0139(15) 0.0390(19) 0.0211(16) 0.0056(14) -0.0027(12) 0.0023(13)
C7D 0.0235(17) 0.052(2) 0.0219(17) 0.0132(16) 0.0022(14) 0.0043(15)
C8D 0.0325(19) 0.043(2) 0.036(2) 0.0209(17) 0.0038(16) 0.0020(16)
C9D 0.0308(18) 0.0287(17) 0.0320(18) 0.0069(14) 0.0004(15) 0.0044(14)
C10D 0.0177(15) 0.0259(16) 0.0231(16) 0.0056(13) -0.0009(12) 0.0055(12)
C11D 0.0238(16) 0.0194(15) 0.0229(16) 0.0047(12) 0.0017(13) 0.0079(12)
C12D 0.0213(16) 0.0295(17) 0.0225(16) 0.0032(13) -0.0028(13) 0.0077(13)
C13D 0.0221(16) 0.0292(17) 0.0277(17) 0.0048(14) 0.0032(13) 0.0093(13)
C14D 0.0290(17) 0.0197(15) 0.0201(16) 0.0041(12) 0.0040(13) 0.0085(13)
C15D 0.0274(16) 0.0194(15) 0.0220(16) 0.0038(13) -0.0021(13) 0.0059(13)
C16D 0.0194(15) 0.0197(15) 0.0273(17) 0.0050(13) 0.0013(13) 0.0030(12)
C17D 0.0245(18) 0.048(2) 0.0347(19) 0.0074(16) 0.0040(15) -0.0031(15)
C18D 0.0281(17) 0.0371(18) 0.0219(16) 0.0108(14) 0.0010(13) 0.0129(14)

loop_
_atom_type_symbol
_atom_type_description
_atom_type_scat_dispersion_real
_atom_type_scat_dispersion_imag
_atom_type_scat_source
C C 0.0033 0.0016 'International Tables Vol C Tables 4.2.6.8 and 6.1.1.4'
H H 0.0000 0.0000 'International Tables Vol C Tables 4.2.6.8 and 6.1.1.4'
B B 0.0013 0.0007 'International Tables Vol C Tables 4.2.6.8 and 6.1.1.4'
N N 0.0061 0.0033 'International Tables Vol C Tables 4.2.6.8 and 6.1.1.4'
O O 0.0106 0.0060 'International Tables Vol C Tables 4.2.6.8 and 6.1.1.4'
F F 0.0171 0.0103 'International Tables Vol C Tables 4.2.6.8 and 6.1.1.4'

loop_
_geom_angle_atom_site_label_1
_geom_angle_atom_site_label_2
_geom_angle_atom_site_label_3
_geom_angle
_geom_angle_site_symmetry_1
_geom_angle_site_symmetry_3
_geom_angle_publ_flag
F2 B1 F4 111.6(3) . . ?
F2 B1 F3 112.3(3) . . ?
F4 B1 F3 109.0(3) . . ?
F2 B1 F1 108.5(3) . . ?
F4 B1 F1 108.8(3) . . ?
F3 B1 F1 106.5(3) . . ?
F2' B1' F1' 111.5(3) . . ?
F2' B1' F3' 109.8(3) . . ?
F1' B1' F3' 109.2(3) . . ?
F2' B1' F4' 110.5(3) . . ?
F1' B1' F4' 105.3(3) . . ?
F3' B1' F4' 110.5(3) . . ?
F3A B1" F2A 121.8(10) . . ?
F4" B1" F1" 111.2(3) . . ?
F3A B1" F1" 134.2(6) . . ?
F2A B1" F1" 103.0(8) . . ?
F4" B1" F2" 110.1(4) . . ?
F1" B1" F2" 114.4(4) . . ?
F4" B1" F3" 108.7(4) . . ?
F1" B1" F3" 104.4(3) . . ?
F2" B1" F3" 107.7(4) . . ?
F3A B1" F4A 90.0(7) . . ?
F2A B1" F4A 100.3(9) . . ?
F1" B1" F4A 91.1(5) . . ?
F2B B1D F3B 116.1(8) . . ?
F2B B1D F1D 118.0(6) . . ?
F3B B1D F1D 115.6(6) . . ?
F4D B1D F1D 111.5(3) . . ?
F4D B1D F2D 111.2(4) . . ?
F1D B1D F2D 110.6(3) . . ?
F4D B1D F3D 108.1(3) . . ?
F1D B1D F3D 106.6(3) . . ?
F2D B1D F3D 108.7(4) . . ?
F2B B1D F4B 100.7(7) . . ?
F3B B1D F4B 100.0(8) . . ?
F1D B1D F4B 101.7(5) . . ?
C14 O1 H2 117(2) . . ?
C2 N1 C18 113.1(2) . . ?
C2 N1 C17 112.0(2) . . ?
C18 N1 C17 112.4(2) . . ?
C2 N1 H1 103(2) . . ?
C18 N1 H1 108(2) . . ?
C17 N1 H1 108(2) . . ?
C2 C1 C6 115.3(2) . . ?
C2 C1 C10 126.5(3) . . ?
C6 C1 C10 118.2(3) . . ?
C3 C2 C1 122.8(3) . . ?
C3 C2 N1 116.1(3) . . ?
C1 C2 N1 121.1(2) . . ?
C2 C3 C4 120.4(3) . . ?
C2 C3 H3A 119.8 . . ?
C4 C3 H3A 119.8 . . ?
C5 C4 C3 119.8(3) . . ?
C5 C4 H4A 120.1 . . ?
C3 C4 H4A 120.1 . . ?
C4 C5 C6 121.0(3) . . ?
C4 C5 H5A 119.5 . . ?
C6 C5 H5A 119.5 . . ?
C7 C6 C5 119.4(3) . . ?
C7 C6 C1 120.0(3) . . ?
C5 C6 C1 120.7(3) . . ?
C8 C7 C6 120.9(3) . . ?
C8 C7 H7A 119.6 . . ?
C6 C7 H7A 119.6 . . ?
C7 C8 C9 119.2(3) . . ?
C7 C8 H8A 120.4 . . ?
C9 C8 H8A 120.4 . . ?
C10 C9 C8 123.0(3) . . ?
C10 C9 H9A 118.5 . . ?
C8 C9 H9A 118.5 . . ?
C9 C10 C1 118.7(3) . . ?
C9 C10 C11 117.0(3) . . ?
C1 C10 C11 124.3(2) . . ?
C12 C11 C16 117.5(3) . . ?
C12 C11 C10 122.1(3) . . ?
C16 C11 C10 120.3(3) . . ?
C13 C12 C11 122.2(3) . . ?
C13 C12 H12A 118.9 . . ?
C11 C12 H12A 118.9 . . ?
C12 C13 C14 118.8(3) . . ?
C12 C13 H13A 120.6 . . ?
C14 C13 H13A 120.6 . . ?
O1 C14 C15 121.9(3) . . ?
O1 C14 C13 117.5(3) . . ?
C15 C14 C13 120.6(3) . . ?
C16 C15 C14 119.5(3) . . ?
C16 C15 H15A 120.2 . . ?
C14 C15 H15A 120.2 . . ?
C15 C16 C11 121.3(3) . . ?
C15 C16 H16A 119.3 . . ?
C11 C16 H16A 119.3 . . ?
N1 C17 H17A 109.5 . . ?
N1 C17 H17B 109.5 . . ?
H17A C17 H17B 109.5 . . ?
N1 C17 H17C 109.5 . . ?
H17A C17 H17C 109.5 . . ?
H17B C17 H17C 109.5 . . ?
N1 C18 H18A 109.5 . . ?
N1 C18 H18B 109.5 . . ?
H18A C18 H18B 109.5 . . ?
N1 C18 H18C 109.5 . . ?
H18A C18 H18C 109.5 . . ?
H18B C18 H18C 109.5 . . ?
C14' O1' H2' 121(3) . . ?
C2' N1' C18' 112.6(2) . . ?
C2' N1' C17' 111.6(2) . . ?
C18' N1' C17' 112.0(2) . . ?
C2' N1' H1' 106(2) . . ?
C18' N1' H1' 107(2) . . ?
C17' N1' H1' 107(2) . . ?
C2' C1' C6' 115.3(3) . . ?
C2' C1' C10' 127.0(3) . . ?
C6' C1' C10' 117.6(3) . . ?
C3' C2' C1' 123.2(3) . . ?
C3' C2' N1' 115.9(3) . . ?
C1' C2' N1' 120.9(3) . . ?
C2' C3' C4' 120.7(3) . . ?
C2' C3' H3'A 119.7 . . ?
C4' C3' H3'A 119.7 . . ?
C5' C4' C3' 119.0(3) . . ?
C5' C4' H4'A 120.5 . . ?
C3' C4' H4'A 120.5 . . ?
C4' C5' C6' 121.9(3) . . ?
C4' C5' H5'A 119.0 . . ?
C6' C5' H5'A 119.0 . . ?
C7' C6' C5' 119.8(3) . . ?
C7' C6' C1' 120.4(3) . . ?
C5' C6' C1' 119.8(3) . . ?
C8' C7' C6' 120.8(3) . . ?
C8' C7' H7'A 119.6 . . ?
C6' C7' H7'A 119.6 . . ?
C7' C8' C9' 119.5(3) . . ?
C7' C8' H8'A 120.3 . . ?
C9' C8' H8'A 120.3 . . ?
C10' C9' C8' 123.1(3) . . ?
C10' C9' H9'A 118.4 . . ?
C8' C9' H9'A 118.4 . . ?
C9' C10' C1' 118.5(3) . . ?
C9' C10' C11' 117.0(3) . . ?
C1' C10' C11' 124.5(2) . . ?
C12' C11' C16' 117.8(3) . . ?
C12' C11' C10' 120.6(3) . . ?
C16' C11' C10' 121.5(3) . . ?
C13' C12' C11' 121.4(3) . . ?
C13' C12' H12B 119.3 . . ?
C11' C12' H12B 119.3 . . ?
C12' C13' C14' 119.6(3) . . ?
C12' C13' H13B 120.2 . . ?
C14' C13' H13B 120.2 . . ?
O1' C14' C13' 122.1(3) . . ?
O1' C14' C15' 117.8(3) . . ?
C13' C14' C15' 120.1(3) . . ?
C16' C15' C14' 119.7(3) . . ?
C16' C15' H15B 120.1 . . ?
C14' C15' H15B 120.1 . . ?
C15' C16' C11' 121.3(3) . . ?
C15' C16' H16B 119.4 . . ?
C11' C16' H16B 119.4 . . ?
N1' C17' H17D 109.5 . . ?
N1' C17' H17E 109.5 . . ?
H17D C17' H17E 109.5 . . ?
N1' C17' H17F 109.5 . . ?
H17D C17' H17F 109.5 . . ?
H17E C17' H17F 109.5 . . ?
N1' C18' H18D 109.5 . . ?
N1' C18' H18E 109.5 . . ?
H18D C18' H18E 109.5 . . ?
N1' C18' H18F 109.5 . . ?
H18D C18' H18F 109.5 . . ?
H18E C18' H18F 109.5 . . ?
C14" O1" H2" 109(2) . . ?
C2" N1" C18" 111.3(2) . . ?
C2" N1" C17" 114.5(2) . . ?
C18" N1" C17" 112.5(2) . . ?
C2" N1" H1" 108.3(16) . . ?
C18" N1" H1" 102.5(16) . . ?
C17" N1" H1" 106.8(16) . . ?
C2" C1" C6" 115.0(3) . . ?
C2" C1" C10" 126.8(3) . . ?
C6" C1" C10" 118.2(3) . . ?
C3" C2" C1" 123.2(3) . . ?
C3" C2" N1" 116.4(3) . . ?
C1" C2" N1" 120.3(3) . . ?
C2" C3" C4" 120.0(3) . . ?
C2" C3" H3"A 120.0 . . ?
C4" C3" H3"A 120.0 . . ?
C5" C4" C3" 120.2(3) . . ?
C5" C4" H4"A 119.9 . . ?
C3" C4" H4"A 119.9 . . ?
C4" C5" C6" 121.2(3) . . ?
C4" C5" H5"A 119.4 . . ?
C6" C5" H5"A 119.4 . . ?
C7" C6" C5" 120.3(3) . . ?
C7" C6" C1" 119.4(3) . . ?
C5" C6" C1" 120.4(3) . . ?
C8" C7" C6" 121.3(3) . . ?
C8" C7" H7"A 119.4 . . ?
C6" C7" H7"A 119.4 . . ?
C7" C8" C9" 119.7(3) . . ?
C7" C8" H8"A 120.1 . . ?
C9" C8" H8"A 120.1 . . ?
C10" C9" C8" 122.4(3) . . ?
C10" C9" H9"A 118.8 . . ?
C8" C9" H9"A 118.8 . . ?
C9" C10" C1" 119.0(3) . . ?
C9" C10" C11" 117.4(3) . . ?
C1" C10" C11" 123.6(2) . . ?
C12" C11" C16" 118.2(3) . . ?
C12" C11" C10" 120.5(3) . . ?
C16" C11" C10" 121.3(3) . . ?
C13" C12" C11" 120.7(3) . . ?
C13" C12" H12C 119.7 . . ?
C11" C12" H12C 119.7 . . ?
C12" C13" C14" 120.3(3) . . ?
C12" C13" H13C 119.8 . . ?
C14" C13" H13C 119.8 . . ?
O1" C14" C13" 117.8(3) . . ?
O1" C14" C15" 122.4(3) . . ?
C13" C14" C15" 119.8(3) . . ?
C16" C15" C14" 119.7(3) . . ?
C16" C15" H15C 120.2 . . ?
C14" C15" H15C 120.2 . . ?
C15" C16" C11" 121.2(3) . . ?
C15" C16" H16C 119.4 . . ?
C11" C16" H16C 119.4 . . ?
N1" C17" H17G 109.5 . . ?
N1" C17" H17H 109.5 . . ?
H17G C17" H17H 109.5 . . ?
N1" C17" H17I 109.5 . . ?
H17G C17" H17I 109.5 . . ?
H17H C17" H17I 109.5 . . ?
N1" C18" H18G 109.5 . . ?
N1" C18" H18H 109.5 . . ?
H18G C18" H18H 109.5 . . ?
N1" C18" H18I 109.5 . . ?
H18G C18" H18I 109.5 . . ?
H18H C18" H18I 109.5 . . ?
C14D O1D H2D 112(2) . . ?
C2D N1D C18D 113.8(2) . . ?
C2D N1D C17D 112.2(2) . . ?
C18D N1D C17D 111.7(2) . . ?
C2D N1D H1D 106.1(19) . . ?
C18D N1D H1D 105.6(19) . . ?
C17D N1D H1D 106.8(19) . . ?
C2D C1D C10D 126.6(3) . . ?
C2D C1D C6D 115.4(3) . . ?
C10D C1D C6D 117.9(3) . . ?
C3D C2D C1D 122.4(3) . . ?
C3D C2D N1D 116.6(3) . . ?
C1D C2D N1D 121.0(2) . . ?
C2D C3D C4D 120.7(3) . . ?
C2D C3D H3DA 119.6 . . ?
C4D C3D H3DA 119.6 . . ?
C5D C4D C3D 119.7(3) . . ?
C5D C4D H4DA 120.1 . . ?
C3D C4D H4DA 120.1 . . ?
C4D C5D C6D 121.4(3) . . ?
C4D C5D H5DA 119.3 . . ?
C6D C5D H5DA 119.3 . . ?
C7D C6D C5D 120.0(3) . . ?
C7D C6D C1D 119.7(3) . . ?
C5D C6D C1D 120.3(3) . . ?
C8D C7D C6D 121.3(3) . . ?
C8D C7D H7DA 119.4 . . ?
C6D C7D H7DA 119.4 . . ?
C7D C8D C9D 119.5(3) . . ?
C7D C8D H8DA 120.2 . . ?
C9D C8D H8DA 120.2 . . ?
C10D C9D C8D 122.5(3) . . ?
C10D C9D H9DA 118.7 . . ?
C8D C9D H9DA 118.7 . . ?
C9D C10D C1D 119.0(3) . . ?
C9D C10D C11D 117.3(3) . . ?
C1D C10D C11D 123.7(3) . . ?
C12D C11D C16D 117.9(3) . . ?
C12D C11D C10D 121.6(3) . . ?
C16D C11D C10D 120.5(3) . . ?
C13D C12D C11D 121.5(3) . . ?
C13D C12D H12D 119.3 . . ?
C11D C12D H12D 119.3 . . ?
C12D C13D C14D 119.0(3) . . ?
C12D C13D H13D 120.5 . . ?
C14D C13D H13D 120.5 . . ?
O1D C14D C15D 117.6(3) . . ?
O1D C14D C13D 122.1(3) . . ?
C15D C14D C13D 120.3(3) . . ?
C16D C15D C14D 120.1(3) . . ?
C16D C15D H15D 120.0 . . ?
C14D C15D H15D 120.0 . . ?
C15D C16D C11D 121.3(3) . . ?
C15D C16D H16D 119.4 . . ?
C11D C16D H16D 119.4 . . ?
N1D C17D H17J 109.5 . . ?
N1D C17D H17K 109.5 . . ?
H17J C17D H17K 109.5 . . ?
N1D C17D H17L 109.5 . . ?
H17J C17D H17L 109.5 . . ?
H17K C17D H17L 109.5 . . ?
N1D C18D H18J 109.5 . . ?
N1D C18D H18K 109.5 . . ?
H18J C18D H18K 109.5 . . ?
N1D C18D H18L 109.5 . . ?
H18J C18D H18L 109.5 . . ?
H18K C18D H18L 109.5 . . ?

loop_
_geom_bond_atom_site_label_1
_geom_bond_atom_site_label_2
_geom_bond_distance
_geom_bond_site_symmetry_2
_geom_bond_publ_flag
B1 F2 1.366(4) . ?
B1 F4 1.382(4) . ?
B1 F3 1.390(4) . ?
B1 F1 1.395(4) . ?
B1' F2' 1.364(4) . ?
B1' F1' 1.382(4) . ?
B1' F3' 1.385(4) . ?
B1' F4' 1.422(4) . ?
B1" F4" 1.324(5) . ?
B1" F3A 1.324(12) . ?
B1" F2A 1.35(2) . ?
B1" F1" 1.372(4) . ?
B1" F2" 1.405(6) . ?
B1" F3" 1.405(5) . ?
B1" F4A 1.560(12) . ?
B1D F2B 1.259(12) . ?
B1D F3B 1.351(13) . ?
B1D F4D 1.360(5) . ?
B1D F1D 1.367(4) . ?
B1D F2D 1.393(5) . ?
B1D F3D 1.411(5) . ?
B1D F4B 1.612(13) . ?
O1 C14 1.374(4) . ?
O1 H2 0.95(4) . ?
N1 C2 1.483(4) . ?
N1 C18 1.504(4) . ?
N1 C17 1.507(4) . ?
N1 H1 0.93(3) . ?
C1 C2 1.431(4) . ?
C1 C6 1.433(4) . ?
C1 C10 1.436(4) . ?
C2 C3 1.373(4) . ?
C3 C4 1.401(4) . ?
C3 H3A 0.9500 . ?
C4 C5 1.359(4) . ?
C4 H4A 0.9500 . ?
C5 C6 1.426(4) . ?
C5 H5A 0.9500 . ?
C6 C7 1.415(4) . ?
C7 C8 1.362(4) . ?
C7 H7A 0.9500 . ?
C8 C9 1.408(4) . ?
C8 H8A 0.9500 . ?
C9 C10 1.375(4) . ?
C9 H9A 0.9500 . ?
C10 C11 1.494(4) . ?
C11 C12 1.394(4) . ?
C11 C16 1.399(4) . ?
C12 C13 1.377(4) . ?
C12 H12A 0.9500 . ?
C13 C14 1.393(4) . ?
C13 H13A 0.9500 . ?
C14 C15 1.386(4) . ?
C15 C16 1.382(4) . ?
C15 H15A 0.9500 . ?
C16 H16A 0.9500 . ?
C17 H17A 0.9800 . ?
C17 H17B 0.9800 . ?
C17 H17C 0.9800 . ?
C18 H18A 0.9800 . ?
C18 H18B 0.9800 . ?
C18 H18C 0.9800 . ?
O1' C14' 1.371(4) . ?
O1' H2' 0.99(5) . ?
N1' C2' 1.492(4) . ?
N1' C18' 1.509(4) . ?
N1' C17' 1.511(4) . ?
N1' H1' 0.91(4) . ?
C1' C2' 1.417(4) . ?
C1' C6' 1.444(4) . ?
C1' C10' 1.444(4) . ?
C2' C3' 1.367(4) . ?
C3' C4' 1.397(4) . ?
C3' H3'A 0.9500 . ?
C4' C5' 1.359(5) . ?
C4' H4'A 0.9500 . ?
C5' C6' 1.419(4) . ?
C5' H5'A 0.9500 . ?
C6' C7' 1.411(4) . ?
C7' C8' 1.359(5) . ?
C7' H7'A 0.9500 . ?
C8' C9' 1.405(5) . ?
C8' H8'A 0.9500 . ?
C9' C10' 1.381(4) . ?
C9' H9'A 0.9500 . ?
C10' C11' 1.491(4) . ?
C11' C12' 1.395(4) . ?
C11' C16' 1.398(4) . ?
C12' C13' 1.383(4) . ?
C12' H12B 0.9500 . ?
C13' C14' 1.385(4) . ?
C13' H13B 0.9500 . ?
C14' C15' 1.389(4) . ?
C15' C16' 1.380(4) . ?
C15' H15B 0.9500 . ?
C16' H16B 0.9500 . ?
C17' H17D 0.9800 . ?
C17' H17E 0.9800 . ?
C17' H17F 0.9800 . ?
C18' H18D 0.9800 . ?
C18' H18E 0.9800 . ?
C18' H18F 0.9800 . ?
O1" C14" 1.369(3) . ?
O1" H2" 1.00(4) . ?
N1" C2" 1.491(4) . ?
N1" C18" 1.498(4) . ?
N1" C17" 1.499(4) . ?
N1" H1" 0.94(3) . ?
C1" C2" 1.431(4) . ?
C1" C6" 1.434(4) . ?
C1" C10" 1.439(4) . ?
C2" C3" 1.368(4) . ?
C3" C4" 1.395(4) . ?
C3" H3"A 0.9500 . ?
C4" C5" 1.353(4) . ?
C4" H4"A 0.9500 . ?
C5" C6" 1.422(4) . ?
C5" H5"A 0.9500 . ?
C6" C7" 1.417(4) . ?
C7" C8" 1.354(5) . ?
C7" H7"A 0.9500 . ?
C8" C9" 1.401(4) . ?
C8" H8"A 0.9500 . ?
C9" C10" 1.376(4) . ?
C9" H9"A 0.9500 . ?
C10" C11" 1.497(4) . ?
C11" C12" 1.394(4) . ?
C11" C16" 1.396(4) . ?
C12" C13" 1.385(4) . ?
C12" H12C 0.9500 . ?
C13" C14" 1.386(4) . ?
C13" H13C 0.9500 . ?
C14" C15" 1.388(4) . ?
C15" C16" 1.384(4) . ?
C15" H15C 0.9500 . ?
C16" H16C 0.9500 . ?
C17" H17G 0.9800 . ?
C17" H17H 0.9800 . ?
C17" H17I 0.9800 . ?
C18" H18G 0.9800 . ?
C18" H18H 0.9800 . ?
C18" H18I 0.9800 . ?
O1D C14D 1.365(3) . ?
O1D H2D 0.92(4) . ?
N1D C2D 1.487(4) . ?
N1D C18D 1.499(4) . ?
N1D C17D 1.502(4) . ?
N1D H1D 0.86(3) . ?
C1D C2D 1.433(4) . ?
C1D C10D 1.438(4) . ?
C1D C6D 1.439(4) . ?
C2D C3D 1.373(4) . ?
C3D C4D 1.398(4) . ?
C3D H3DA 0.9500 . ?
C4D C5D 1.357(4) . ?
C4D H4DA 0.9500 . ?
C5D C6D 1.421(4) . ?
C5D H5DA 0.9500 . ?
C6D C7D 1.411(4) . ?
C7D C8D 1.357(5) . ?
C7D H7DA 0.9500 . ?
C8D C9D 1.404(4) . ?
C8D H8DA 0.9500 . ?
C9D C10D 1.378(4) . ?
C9D H9DA 0.9500 . ?
C10D C11D 1.491(4) . ?
C11D C12D 1.393(4) . ?
C11D C16D 1.400(4) . ?
C12D C13D 1.390(4) . ?
C12D H12D 0.9500 . ?
C13D C14D 1.394(4) . ?
C13D H13D 0.9500 . ?
C14D C15D 1.381(4) . ?
C15D C16D 1.376(4) . ?
C15D H15D 0.9500 . ?
C16D H16D 0.9500 . ?
C17D H17J 0.9800 . ?
C17D H17K 0.9800 . ?
C17D H17L 0.9800 . ?
C18D H18J 0.9800 . ?
C18D H18K 0.9800 . ?
C18D H18L 0.9800 . ?

loop_
_geom_torsion_atom_site_label_1
_geom_torsion_atom_site_label_2
_geom_torsion_atom_site_label_3
_geom_torsion_atom_site_label_4
_geom_torsion
_geom_torsion_site_symmetry_1
_geom_torsion_site_symmetry_2
_geom_torsion_site_symmetry_3
_geom_torsion_site_symmetry_4
_geom_torsion_publ_flag
C6 C1 C2 C3 0.2(4) . . . . ?
C10 C1 C2 C3 -178.7(3) . . . . ?
C6 C1 C2 N1 -179.5(2) . . . . ?
C10 C1 C2 N1 1.6(4) . . . . ?
C18 N1 C2 C3 61.4(3) . . . . ?
C17 N1 C2 C3 -66.9(3) . . . . ?
C18 N1 C2 C1 -118.8(3) . . . . ?
C17 N1 C2 C1 112.9(3) . . . . ?
C1 C2 C3 C4 -1.3(4) . . . . ?
N1 C2 C3 C4 178.5(3) . . . . ?
C2 C3 C4 C5 1.1(4) . . . . ?
C3 C4 C5 C6 0.1(4) . . . . ?
C4 C5 C6 C7 179.5(3) . . . . ?
C4 C5 C6 C1 -1.1(4) . . . . ?
C2 C1 C6 C7 -179.7(3) . . . . ?
C10 C1 C6 C7 -0.7(4) . . . . ?
C2 C1 C6 C5 0.9(4) . . . . ?
C10 C1 C6 C5 179.9(3) . . . . ?
C5 C6 C7 C8 -177.6(3) . . . . ?
C1 C6 C7 C8 3.0(4) . . . . ?
C6 C7 C8 C9 -2.7(5) . . . . ?
C7 C8 C9 C10 0.1(5) . . . . ?
C8 C9 C10 C1 2.2(4) . . . . ?
C8 C9 C10 C11 -177.5(3) . . . . ?
C2 C1 C10 C9 177.1(3) . . . . ?
C6 C1 C10 C9 -1.8(4) . . . . ?
C2 C1 C10 C11 -3.2(4) . . . . ?
C6 C1 C10 C11 177.9(3) . . . . ?
C9 C10 C11 C12 -85.0(4) . . . . ?
C1 C10 C11 C12 95.3(4) . . . . ?
C9 C10 C11 C16 93.6(3) . . . . ?
C1 C10 C11 C16 -86.2(4) . . . . ?
C16 C11 C12 C13 1.5(4) . . . . ?
C10 C11 C12 C13 -179.9(3) . . . . ?
C11 C12 C13 C14 0.6(5) . . . . ?
C12 C13 C14 O1 178.0(3) . . . . ?
C12 C13 C14 C15 -2.4(5) . . . . ?
O1 C14 C15 C16 -178.4(3) . . . . ?
C13 C14 C15 C16 2.1(5) . . . . ?
C14 C15 C16 C11 0.1(5) . . . . ?
C12 C11 C16 C15 -1.9(4) . . . . ?
C10 C11 C16 C15 179.5(3) . . . . ?
C6' C1' C2' C3' -1.0(4) . . . . ?
C10' C1' C2' C3' 177.9(3) . . . . ?
C6' C1' C2' N1' -179.7(2) . . . . ?
C10' C1' C2' N1' -0.8(4) . . . . ?
C18' N1' C2' C3' -61.1(3) . . . . ?
C17' N1' C2' C3' 66.0(3) . . . . ?
C18' N1' C2' C1' 117.8(3) . . . . ?
C17' N1' C2' C1' -115.1(3) . . . . ?
C1' C2' C3' C4' 2.5(5) . . . . ?
N1' C2' C3' C4' -178.7(3) . . . . ?
C2' C3' C4' C5' -1.6(5) . . . . ?
C3' C4' C5' C6' -0.7(5) . . . . ?
C4' C5' C6' C7' -178.3(3) . . . . ?
C4' C5' C6' C1' 2.2(4) . . . . ?
C2' C1' C6' C7' 179.2(3) . . . . ?
C10' C1' C6' C7' 0.2(4) . . . . ?
C2' C1' C6' C5' -1.3(4) . . . . ?
C10' C1' C6' C5' 179.7(2) . . . . ?
C5' C6' C7' C8' 178.3(3) . . . . ?
C1' C6' C7' C8' -2.2(4) . . . . ?
C6' C7' C8' C9' 1.9(5) . . . . ?
C7' C8' C9' C10' 0.6(5) . . . . ?
C8' C9' C10' C1' -2.7(5) . . . . ?
C8' C9' C10' C11' 176.0(3) . . . . ?
C2' C1' C10' C9' -176.7(3) . . . . ?
C6' C1' C10' C9' 2.2(4) . . . . ?
C2' C1' C10' C11' 4.7(4) . . . . ?
C6' C1' C10' C11' -176.4(3) . . . . ?
C9' C10' C11' C12' -95.7(3) . . . . ?
C1' C10' C11' C12' 82.9(4) . . . . ?
C9' C10' C11' C16' 81.6(4) . . . . ?
C1' C10' C11' C16' -99.7(3) . . . . ?
C16' C11' C12' C13' 0.8(4) . . . . ?
C10' C11' C12' C13' 178.2(3) . . . . ?
C11' C12' C13' C14' 0.1(5) . . . . ?
C12' C13' C14' O1' 180.0(3) . . . . ?
C12' C13' C14' C15' -1.1(5) . . . . ?
O1' C14' C15' C16' -179.9(3) . . . . ?
C13' C14' C15' C16' 1.1(5) . . . . ?
C14' C15' C16' C11' -0.2(5) . . . . ?
C12' C11' C16' C15' -0.8(4) . . . . ?
C10' C11' C16' C15' -178.2(3) . . . . ?
C6" C1" C2" C3" 1.3(4) . . . . ?
C10" C1" C2" C3" -177.3(3) . . . . ?
C6" C1" C2" N1" -176.3(2) . . . . ?
C10" C1" C2" N1" 5.1(4) . . . . ?
C18" N1" C2" C3" -69.7(3) . . . . ?
C17" N1" C2" C3" 59.3(3) . . . . ?
C18" N1" C2" C1" 108.0(3) . . . . ?
C17" N1" C2" C1" -122.9(3) . . . . ?
C1" C2" C3" C4" -0.4(4) . . . . ?
N1" C2" C3" C4" 177.3(2) . . . . ?
C2" C3" C4" C5" -0.7(4) . . . . ?
C3" C4" C5" C6" 0.7(4) . . . . ?
C4" C5" C6" C7" 179.4(3) . . . . ?
C4" C5" C6" C1" 0.3(4) . . . . ?
C2" C1" C6" C7" 179.6(2) . . . . ?
C10" C1" C6" C7" -1.6(4) . . . . ?
C2" C1" C6" C5" -1.3(4) . . . . ?
C10" C1" C6" C5" 177.5(2) . . . . ?
C5" C6" C7" C8" -175.7(3) . . . . ?
C1" C6" C7" C8" 3.4(4) . . . . ?
C6" C7" C8" C9" -2.3(5) . . . . ?
C7" C8" C9" C10" -0.7(5) . . . . ?
C8" C9" C10" C1" 2.5(4) . . . . ?
C8" C9" C10" C11" -177.8(3) . . . . ?
C2" C1" C10" C9" 177.4(3) . . . . ?
C6" C1" C10" C9" -1.2(4) . . . . ?
C2" C1" C10" C11" -2.3(4) . . . . ?
C6" C1" C10" C11" 179.1(3) . . . . ?
C9" C10" C11" C12" -85.3(3) . . . . ?
C1" C10" C11" C12" 94.4(3) . . . . ?
C9" C10" C11" C16" 94.8(3) . . . . ?
C1" C10" C11" C16" -85.6(4) . . . . ?
C16" C11" C12" C13" 1.8(4) . . . . ?
C10" C11" C12" C13" -178.2(3) . . . . ?
C11" C12" C13" C14" 0.6(4) . . . . ?
C12" C13" C14" O1" 180.0(2) . . . . ?
C12" C13" C14" C15" -2.2(4) . . . . ?
O1" C14" C15" C16" 179.0(3) . . . . ?
C13" C14" C15" C16" 1.3(4) . . . . ?
C14" C15" C16" C11" 1.2(4) . . . . ?
C12" C11" C16" C15" -2.7(4) . . . . ?
C10" C11" C16" C15" 177.2(3) . . . . ?
C10D C1D C2D C3D 177.6(3) . . . . ?
C6D C1D C2D C3D -1.5(4) . . . . ?
C10D C1D C2D N1D -2.8(4) . . . . ?
C6D C1D C2D N1D 178.1(2) . . . . ?
C18D N1D C2D C3D -67.2(3) . . . . ?
C17D N1D C2D C3D 60.8(3) . . . . ?
C18D N1D C2D C1D 113.2(3) . . . . ?
C17D N1D C2D C1D -118.8(3) . . . . ?
C1D C2D C3D C4D 1.7(4) . . . . ?
N1D C2D C3D C4D -177.9(2) . . . . ?
C2D C3D C4D C5D -0.1(4) . . . . ?
C3D C4D C5D C6D -1.7(4) . . . . ?
C4D C5D C6D C7D -178.3(3) . . . . ?
C4D C5D C6D C1D 1.8(4) . . . . ?
C2D C1D C6D C7D 179.9(3) . . . . ?
C10D C1D C6D C7D 0.7(4) . . . . ?
C2D C1D C6D C5D -0.2(4) . . . . ?
C10D C1D C6D C5D -179.4(2) . . . . ?
C5D C6D C7D C8D 178.3(3) . . . . ?
C1D C6D C7D C8D -1.8(4) . . . . ?
C6D C7D C8D C9D 1.0(5) . . . . ?
C7D C8D C9D C10D 1.0(5) . . . . ?
C8D C9D C10D C1D -2.0(4) . . . . ?
C8D C9D C10D C11D 179.7(3) . . . . ?
C2D C1D C10D C9D -178.0(3) . . . . ?
C6D C1D C10D C9D 1.1(4) . . . . ?
C2D C1D C10D C11D 0.2(4) . . . . ?
C6D C1D C10D C11D 179.3(3) . . . . ?
C9D C10D C11D C12D -94.9(3) . . . . ?
C1D C10D C11D C12D 86.9(4) . . . . ?
C9D C10D C11D C16D 85.0(3) . . . . ?
C1D C10D C11D C16D -93.2(3) . . . . ?
C16D C11D C12D C13D 1.0(4) . . . . ?
C10D C11D C12D C13D -179.1(3) . . . . ?
C11D C12D C13D C14D -1.1(4) . . . . ?
C12D C13D C14D O1D -178.2(3) . . . . ?
C12D C13D C14D C15D 0.4(4) . . . . ?
O1D C14D C15D C16D 178.9(2) . . . . ?
C13D C14D C15D C16D 0.2(4) . . . . ?
C14D C15D C16D C11D -0.2(4) . . . . ?
C12D C11D C16D C15D -0.4(4) . . . . ?
C10D C11D C16D C15D 179.7(3) . . . . ?
